data_2210766
loop_
_publ_author_name
'Dordea, Crenguta'
'B\"ohmer, Volker'
'Bolte, Michael'

_publ_section_title
;26,28-Diallyloxy-5,11,17,23-tetra-<i>tert</i>-butyl-25,27-bis(cyanomethoxy)calix[4]arene
 in the partial cone conformation
;
_journal_coeditor_code SF2001
_journal_issue 10
_journal_name_full 'Acta Crystallographica Section E'
_journal_page_first o4765
_journal_page_last o4767
_journal_paper_doi 10.1107/S160053680603412X
_journal_volume 62
_journal_year 2006
_chemical_formula_iupac 'C54 H66 N2 O4'
_chemical_formula_moiety 'C54 H66 N2 O4'
_chemical_formula_sum 'C54 H66 N2 O4'
_chemical_formula_weight 807.09
_chemical_name_systematic
;
26,28-Diallyloxy-5,11,17,23-tetra-tert-butyl-25,27-
bis(cyanomethoxy)calix[4]arene
;
_space_group_IT_number 2
_symmetry_cell_setting triclinic
_symmetry_space_group_name_Hall '-P 1'
_symmetry_space_group_name_H-M 'P -1'
_atom_sites_solution_hydrogens geom
_atom_sites_solution_primary direct
_atom_sites_solution_secondary difmap
_audit_creation_method SHELXL97
_cell_angle_alpha 68.951(9)
_cell_angle_beta 79.257(9)
_cell_angle_gamma 79.858(9)
_cell_formula_units_Z 4
_cell_length_a 11.1136(14)
_cell_length_b 18.706(2)
_cell_length_c 26.013(3)
_cell_measurement_reflns_used 8028
_cell_measurement_temperature 173(2)
_cell_measurement_theta_max 25.0
_cell_measurement_theta_min 3.3
_cell_volume 4923.3(10)
_computing_cell_refinement X-AREA
_computing_data_collection 'X-AREA (Stoe & Cie, 2001)'
_computing_data_reduction X-AREA
_computing_molecular_graphics
;
XP in SHELXTL-Plus (Sheldrick, 1991) and MERCURY (Macrae <i>et al.</i>,
2006)
;
_computing_publication_material 'SHELXL97 and PLATON (Spek, 2003)'
_computing_structure_refinement 'SHELXL97 (Sheldrick, 1997)'
_computing_structure_solution 'SHELXS97 (Sheldrick, 1990)'
_diffrn_ambient_temperature 173(2)
_diffrn_measured_fraction_theta_full 1.000
_diffrn_measured_fraction_theta_max 1.000
_diffrn_measurement_device_type 'Stoe IPDS II two-circle'
_diffrn_measurement_method \w
_diffrn_radiation_monochromator graphite
_diffrn_radiation_source 'fine-focus sealed tube'
_diffrn_radiation_type MoK\a
_diffrn_radiation_wavelength 0.71073
_diffrn_reflns_av_R_equivalents 0.0972
_diffrn_reflns_av_sigmaI/netI 0.1656
_diffrn_reflns_limit_h_max 13
_diffrn_reflns_limit_h_min -12
_diffrn_reflns_limit_k_max 22
_diffrn_reflns_limit_k_min -20
_diffrn_reflns_limit_l_max 30
_diffrn_reflns_limit_l_min 0
_diffrn_reflns_number 26182
_diffrn_reflns_theta_full 25.00
_diffrn_reflns_theta_max 25.03
_diffrn_reflns_theta_min 0.85
_diffrn_standards_decay_% 0
_diffrn_standards_interval_time 0
_diffrn_standards_number 0
_exptl_absorpt_coefficient_mu 0.068
_exptl_absorpt_correction_type none
_exptl_crystal_colour colourless
_exptl_crystal_density_diffrn 1.089
_exptl_crystal_density_method 'not measured'
_exptl_crystal_description block
_exptl_crystal_F_000 1744
_exptl_crystal_size_max 0.27
_exptl_crystal_size_mid 0.25
_exptl_crystal_size_min 0.23
_refine_diff_density_max 0.806
_refine_diff_density_min -0.584
_refine_ls_extinction_method none
_refine_ls_goodness_of_fit_ref 1.265
_refine_ls_hydrogen_treatment constr
_refine_ls_matrix_type full
_refine_ls_number_parameters 1085
_refine_ls_number_reflns 17396
_refine_ls_number_restraints 127
_refine_ls_restrained_S_all 1.317
_refine_ls_R_factor_all 0.1873
_refine_ls_R_factor_gt 0.0916
_refine_ls_shift/su_max 0.001
_refine_ls_shift/su_mean 0.000
_refine_ls_structure_factor_coef Fsqd
_refine_ls_weighting_details 'calc w = 1/[\s^2^(Fo^2^)+(0.0710P)^2^] where P=(Fo^2^+2Fc^2^)/3'
_refine_ls_weighting_scheme calc
_refine_ls_wR_factor_gt 0.1739
_refine_ls_wR_factor_ref 0.1928
_reflns_number_gt 8660
_reflns_number_total 17396
_reflns_threshold_expression I>2\s(I)
_cod_data_source_file sf2001.cif
_cod_data_source_block Ib
_cod_depositor_comments
;
The following automatic conversions were performed:
'_symmetry_cell_setting' value 'Triclinic' changed to 'triclinic'
according to '/home/saulius/struct/CIF-dictionaries/cif_core.dic'
dictionary named 'cif_core.dic' version 2.4.1 from 2010-06-29.

Automatic conversion script
Id: cif_fix_enum 1527 2010-12-29 10:47:43Z saulius 

The following automatic conversions were performed:

'_symmetry_cell_setting' value 'Triclinic' changed to 'triclinic'
according to /home/saulius/struct/CIF-dictionaries/cif_core.dic
dictionary named 'cif_core.dic' version 2.4.1 from 2010-06-29.

Automatic conversion script
Id: cif_fix_values 1715 2011-07-08 13:25:40Z adriana 
;
_cod_database_code 2210766
_cod_database_fobs_code 2210766

loop_
_symmetry_equiv_pos_as_xyz
'x, y, z'
'-x, -y, -z'

loop_
_atom_site_type_symbol
_atom_site_label
_atom_site_fract_x
_atom_site_fract_y
_atom_site_fract_z
_atom_site_U_iso_or_equiv
_atom_site_adp_type
_atom_site_calc_flag
_atom_site_refinement_flags
_atom_site_occupancy
_atom_site_disorder_assembly
_atom_site_disorder_group
C C1 0.0436(3) 0.51741(18) 0.37776(8) 0.0286(9) Uani d . 1 . .
H H1A 0.0242 0.5431 0.4061 0.034 Uiso calc R 1 . .
H H1B -0.0329 0.4986 0.3759 0.034 Uiso calc R 1 . .
C C11 0.0823(3) 0.5772(2) 0.32119(10) 0.0244(10) Uani d . 1 . .
C C12 0.1807(3) 0.6182(2) 0.31471(10) 0.0241(10) Uani d . 1 . .
C C13 0.2273(3) 0.6663(2) 0.26262(10) 0.0233(9) Uani d . 1 . .
C C14 0.1705(3) 0.6731(2) 0.21686(10) 0.0277(10) Uani d . 1 . .
H H14 0.2021 0.7054 0.1811 0.033 Uiso calc R 1 . .
C C15 0.0698(4) 0.6348(2) 0.22130(10) 0.0290(10) Uani d . 1 A .
C C16 0.0274(3) 0.5872(2) 0.27516(10) 0.0281(10) Uani d . 1 . .
H H16 -0.0418 0.5608 0.2801 0.034 Uiso calc R 1 . .
O O12 0.2356(2) 0.60751(13) 0.36164(6) 0.0274(7) Uani d . 1 . .
C C121 0.1760(3) 0.6583(2) 0.39325(9) 0.0353(11) Uani d . 1 . .
H H12A 0.0866 0.6535 0.4027 0.042 Uiso calc R 1 . .
H H12B 0.1865 0.7127 0.3706 0.042 Uiso calc R 1 . .
C C122 0.2339(4) 0.6356(2) 0.44530(12) 0.0520(16) Uani d . 1 . .
H H122 0.3199 0.6375 0.4420 0.062 Uiso calc R 1 . .
C C123 0.1713(5) 0.6131(3) 0.49535(11) 0.088(2) Uani d . 1 . .
H H12C 0.0852 0.6107 0.4997 0.106 Uiso calc R 1 . .
H H12D 0.2123 0.5992 0.5271 0.106 Uiso calc R 1 . .
C C17 0.0119(3) 0.6412(2) 0.17020(9) 0.0385(11) Uani d D 1 . .
C C171 0.0955(8) 0.6621(5) 0.1164(3) 0.0879(18) Uiso d PD 0.579(5) A 1
H H17A 0.0519 0.6637 0.0865 0.132 Uiso calc PR 0.579(5) A 1
H H17B 0.1683 0.6234 0.1190 0.132 Uiso calc PR 0.579(5) A 1
H H17C 0.1214 0.7128 0.1084 0.132 Uiso calc PR 0.579(5) A 1
C C172 -0.1075(9) 0.7054(5) 0.1622(3) 0.0786(15) Uiso d PD 0.579(5) A 1
H H17D -0.1427 0.7086 0.1294 0.118 Uiso calc PR 0.579(5) A 1
H H17E -0.0830 0.7556 0.1570 0.118 Uiso calc PR 0.579(5) A 1
H H17F -0.1692 0.6908 0.1952 0.118 Uiso calc PR 0.579(5) A 1
C C173 -0.0430(5) 0.5687(3) 0.17679(15) 0.0384(9) Uiso d PD 0.579(5) A 1
H H17G -0.0761 0.5757 0.1427 0.058 Uiso calc PR 0.579(5) A 1
H H17H -0.1094 0.5593 0.2082 0.058 Uiso calc PR 0.579(5) A 1
H H17I 0.0214 0.5245 0.1837 0.058 Uiso calc PR 0.579(5) A 1
C C174 -0.1050(10) 0.6039(8) 0.1881(5) 0.120(4) Uiso d PD 0.421(5) A 2
H H17J -0.0892 0.5515 0.2143 0.181 Uiso calc PR 0.421(5) A 2
H H17K -0.1343 0.6016 0.1555 0.181 Uiso calc PR 0.421(5) A 2
H H17L -0.1679 0.6343 0.2061 0.181 Uiso calc PR 0.421(5) A 2
C C175 0.1129(16) 0.5909(11) 0.1436(6) 0.141(5) Uiso d PD 0.421(5) A 2
H H17M 0.1203 0.5376 0.1693 0.211 Uiso calc PR 0.421(5) A 2
H H17N 0.1921 0.6114 0.1362 0.211 Uiso calc PR 0.421(5) A 2
H H17O 0.0898 0.5922 0.1087 0.211 Uiso calc PR 0.421(5) A 2
C C176 0.0022(11) 0.7213(6) 0.1310(3) 0.077(2) Uiso d PD 0.421(5) A 2
H H17P -0.0331 0.7234 0.0985 0.115 Uiso calc PR 0.421(5) A 2
H H17Q 0.0844 0.7384 0.1190 0.115 Uiso calc PR 0.421(5) A 2
H H17R -0.0512 0.7551 0.1494 0.115 Uiso calc PR 0.421(5) A 2
C C2 0.3448(3) 0.70491(19) 0.25192(9) 0.0280(9) Uani d . 1 . .
H H2A 0.3273 0.7610 0.2324 0.034 Uiso calc R 1 . .
H H2B 0.3722 0.6974 0.2878 0.034 Uiso calc R 1 . .
C C21 0.4466(3) 0.67012(17) 0.21677(8) 0.0238(9) Uani d . 1 . .
C C22 0.5035(3) 0.59417(17) 0.23638(8) 0.0211(8) Uani d . 1 . .
C C23 0.5852(3) 0.55949(18) 0.20303(8) 0.0249(9) Uani d . 1 . .
C C24 0.6131(3) 0.60444(17) 0.14611(8) 0.0267(9) Uani d . 1 . .
H H24 0.6695 0.5819 0.1223 0.032 Uiso calc R 1 . .
C C25 0.5601(3) 0.68081(19) 0.12400(9) 0.0303(9) Uani d . 1 . .
C C26 0.4781(3) 0.71280(19) 0.16029(9) 0.0307(10) Uani d . 1 . .
H H26 0.4428 0.7650 0.1463 0.037 Uiso calc R 1 . .
O O22 0.4668(2) 0.54647(13) 0.29165(6) 0.0306(7) Uani d . 1 . .
C C221 0.5151(3) 0.5595(2) 0.33419(9) 0.0381(12) Uani d . 1 . .
H H22A 0.4643 0.5367 0.3702 0.046 Uiso calc R 1 . .
H H22B 0.5080 0.6158 0.3266 0.046 Uiso calc R 1 . .
C C222 0.6444(3) 0.5269(2) 0.33884(9) 0.0342(10) Uani d . 1 . .
N N223 0.7477(3) 0.5025(2) 0.34309(10) 0.0528(11) Uani d . 1 . .
C C27 0.5820(3) 0.7262(2) 0.06157(10) 0.0389(11) Uani d . 1 . .
C C271 0.4694(4) 0.7325(3) 0.03517(11) 0.0685(17) Uani d . 1 . .
H H27A 0.4844 0.7617 -0.0047 0.103 Uiso calc R 1 . .
H H27B 0.3989 0.7592 0.0526 0.103 Uiso calc R 1 . .
H H27C 0.4514 0.6807 0.0404 0.103 Uiso calc R 1 . .
C C272 0.6107(4) 0.8083(3) 0.05319(11) 0.0713(16) Uani d . 1 . .
H H27D 0.6255 0.8374 0.0134 0.107 Uiso calc R 1 . .
H H27E 0.6842 0.8042 0.0703 0.107 Uiso calc R 1 . .
H H27F 0.5404 0.8351 0.0707 0.107 Uiso calc R 1 . .
C C273 0.6984(4) 0.6890(2) 0.03156(8) 0.071(2) Uani d . 1 . .
H H27G 0.7099 0.7199 -0.0080 0.107 Uiso calc R 1 . .
H H27H 0.6864 0.6364 0.0358 0.107 Uiso calc R 1 . .
H H27I 0.7714 0.6876 0.0481 0.107 Uiso calc R 1 . .
C C3 0.6357(3) 0.4745(2) 0.22373(8) 0.0261(9) Uani d . 1 . .
H H3A 0.6634 0.4617 0.2604 0.031 Uiso calc R 1 . .
H H3B 0.7082 0.4647 0.1976 0.031 Uiso calc R 1 . .
C C31 0.5390(4) 0.4225(2) 0.22910(10) 0.0260(10) Uani d . 1 . .
C C32 0.4918(4) 0.3744(2) 0.28110(11) 0.0267(10) Uani d . 1 . .
C C33 0.3923(3) 0.3332(2) 0.28710(10) 0.0232(9) Uani d . 1 . .
C C34 0.3488(3) 0.3371(2) 0.23901(11) 0.0321(10) Uani d . 1 . .
H H34 0.2837 0.3083 0.2424 0.039 Uiso calc R 1 . .
C C35 0.3984(4) 0.3824(2) 0.18563(11) 0.0316(11) Uani d . 1 . .
C C36 0.4899(3) 0.4260(2) 0.18227(11) 0.0275(9) Uani d . 1 . .
H H36 0.5206 0.4596 0.1469 0.033 Uiso calc R 1 . .
O O32 0.5398(2) 0.36700(13) 0.32898(6) 0.0288(7) Uani d . 1 . .
C C321 0.6450(3) 0.3087(2) 0.33930(11) 0.0395(11) Uani d . 1 . .
H H32A 0.7091 0.3199 0.3064 0.047 Uiso calc R 1 . .
H H32B 0.6198 0.2575 0.3462 0.047 Uiso calc R 1 . .
C C322 0.6959(4) 0.3082(3) 0.38907(14) 0.0595(13) Uani d . 1 . .
H H322 0.7030 0.3571 0.3908 0.071 Uiso calc R 1 . .
C C323 0.7300(5) 0.2505(3) 0.42847(17) 0.091(2) Uani d . 1 . .
H H32C 0.7250 0.2001 0.4289 0.110 Uiso calc R 1 . .
H H32D 0.7609 0.2570 0.4580 0.110 Uiso calc R 1 . .
C C37 0.3498(3) 0.3807(2) 0.13474(11) 0.0414(12) Uani d . 1 . .
C C371 0.2088(5) 0.3906(3) 0.14112(16) 0.096(3) Uani d . 1 . .
H H37A 0.1820 0.3897 0.1075 0.144 Uiso calc R 1 . .
H H37B 0.1766 0.4400 0.1466 0.144 Uiso calc R 1 . .
H H37C 0.1773 0.3484 0.1734 0.144 Uiso calc R 1 . .
C C372 0.3976(4) 0.4427(2) 0.08067(10) 0.0639(16) Uani d . 1 . .
H H37D 0.3639 0.4395 0.0494 0.096 Uiso calc R 1 . .
H H37E 0.4879 0.4341 0.0743 0.096 Uiso calc R 1 . .
H H37F 0.3713 0.4939 0.0839 0.096 Uiso calc R 1 . .
C C373 0.3937(4) 0.3014(2) 0.12771(11) 0.0632(16) Uani d . 1 . .
H H37G 0.3635 0.3001 0.0950 0.095 Uiso calc R 1 . .
H H37H 0.3613 0.2608 0.1609 0.095 Uiso calc R 1 . .
H H37I 0.4840 0.2930 0.1228 0.095 Uiso calc R 1 . .
C C4 0.3313(3) 0.28780(19) 0.34498(10) 0.0288(9) Uani d . 1 . .
H H4A 0.2628 0.2637 0.3409 0.035 Uiso calc R 1 . .
H H4B 0.3925 0.2460 0.3641 0.035 Uiso calc R 1 . .
C C41 0.2815(3) 0.33834(18) 0.38058(9) 0.0262(9) Uani d . 1 . .
C C42 0.1819(3) 0.39781(17) 0.36618(8) 0.0208(8) Uani d . 1 . .
C C43 0.1409(3) 0.44807(17) 0.39649(9) 0.0264(9) Uani d . 1 . .
C C44 0.1940(3) 0.43251(17) 0.44530(8) 0.0254(9) Uani d . 1 . .
H H44 0.1646 0.4648 0.4672 0.030 Uiso calc R 1 . .
C C45 0.2864(3) 0.37288(18) 0.46299(10) 0.0271(9) Uani d . 1 . .
C C46 0.3287(3) 0.32650(17) 0.42929(9) 0.0251(9) Uani d . 1 . .
H H46 0.3923 0.2853 0.4404 0.030 Uiso calc R 1 . .
O O42 0.1266(2) 0.40699(14) 0.31906(7) 0.0292(7) Uani d . 1 . .
C C421 0.0249(4) 0.3644(2) 0.33383(12) 0.0370(10) Uani d . 1 . .
H H42A -0.0414 0.3856 0.3574 0.044 Uiso calc R 1 . .
H H42B 0.0503 0.3099 0.3554 0.044 Uiso calc R 1 . .
C C422 -0.0203(4) 0.3685(2) 0.28382(12) 0.0464(12) Uani d . 1 . .
N N423 -0.0587(4) 0.3675(2) 0.24570(12) 0.0716(14) Uani d . 1 . .
C C47 0.3372(3) 0.3570(2) 0.51716(10) 0.0336(10) Uani d D 1 . .
C C471 0.2289(4) 0.3529(2) 0.56456(10) 0.071(2) Uani d D 1 . .
H H47A 0.2612 0.3429 0.5994 0.107 Uiso calc R 1 . .
H H47B 0.1816 0.3112 0.5687 0.107 Uiso calc R 1 . .
H H47C 0.1751 0.4020 0.5557 0.107 Uiso calc R 1 . .
C C472 0.4110(4) 0.4253(2) 0.51007(14) 0.0667(16) Uani d D 1 . .
H H47D 0.4442 0.4158 0.5446 0.100 Uiso calc R 1 . .
H H47E 0.3556 0.4738 0.5016 0.100 Uiso calc R 1 . .
H H47F 0.4789 0.4289 0.4796 0.100 Uiso calc R 1 . .
C C473 0.4235(3) 0.2824(2) 0.53507(9) 0.0453(12) Uani d D 1 . .
H H47G 0.4522 0.2767 0.5699 0.068 Uiso calc R 1 . .
H H47H 0.4945 0.2837 0.5062 0.068 Uiso calc R 1 . .
H H47I 0.3794 0.2386 0.5407 0.068 Uiso calc R 1 . .
C C5 -0.1094(3) 1.14628(18) 0.70427(8) 0.0270(10) Uani d . 1 . .
H H5A -0.1819 1.1533 0.6851 0.032 Uiso calc R 1 . .
H H5B -0.1121 1.1930 0.7141 0.032 Uiso calc R 1 . .
C C51 -0.1215(3) 1.0763(2) 0.75858(10) 0.0296(10) Uani d . 1 . .
C C52 -0.1306(3) 1.00319(19) 0.75584(9) 0.0260(10) Uani d . 1 . .
C C53 -0.1307(3) 0.93961(19) 0.80429(10) 0.0271(9) Uani d . 1 . .
C C54 -0.1325(3) 0.9490(2) 0.85426(10) 0.0320(10) Uani d . 1 . .
H H54 -0.1348 0.9046 0.8869 0.038 Uiso calc R 1 . .
C C55 -0.1310(3) 1.02180(19) 0.85980(10) 0.0285(10) Uani d . 1 B .
C C56 -0.1218(3) 1.0846(2) 0.80881(10) 0.0337(10) Uani d . 1 . .
H H56 -0.1155 1.1342 0.8096 0.040 Uiso calc R 1 . .
O O52 -0.1392(2) 0.99846(13) 0.70471(6) 0.0306(7) Uani d . 1 . .
C C521 -0.2687(3) 1.0091(2) 0.69538(10) 0.0443(12) Uani d . 1 . .
H H52A -0.3163 1.0500 0.7093 0.053 Uiso calc R 1 . .
H H52B -0.3060 0.9606 0.7156 0.053 Uiso calc R 1 . .
C C522 -0.2717(4) 1.0314(3) 0.63425(13) 0.0591(14) Uani d . 1 . .
H H522 -0.2311 0.9960 0.6162 0.071 Uiso calc R 1 . .
C C523 -0.3276(5) 1.0975(3) 0.60387(15) 0.0895(19) Uani d . 1 . .
H H52C -0.3690 1.1341 0.6207 0.107 Uiso calc R 1 . .
H H52D -0.3263 1.1084 0.5652 0.107 Uiso calc R 1 . .
C C57 -0.1429(3) 1.0318(2) 0.91582(9) 0.0381(12) Uani d D 1 . .
C C571 -0.0176(7) 1.0604(5) 0.9180(3) 0.0650(16) Uiso d PD 0.472(7) B 1
H H57A -0.0132 1.1132 0.8921 0.097 Uiso calc PR 0.472(7) B 1
H H57B 0.0527 1.0263 0.9076 0.097 Uiso calc PR 0.472(7) B 1
H H57C -0.0153 1.0592 0.9558 0.097 Uiso calc PR 0.472(7) B 1
C C572 -0.2365(8) 1.1036(5) 0.9164(2) 0.0472(13) Uiso d PD 0.472(7) B 1
H H57D -0.2478 1.1361 0.8781 0.071 Uiso calc PR 0.472(7) B 1
H H57E -0.2052 1.1331 0.9344 0.071 Uiso calc PR 0.472(7) B 1
H H57F -0.3158 1.0870 0.9370 0.071 Uiso calc PR 0.472(7) B 1
C C573 -0.1735(6) 0.9617(4) 0.96606(15) 0.0261(10) Uiso d PD 0.472(7) B 1
H H57G -0.1612 0.9699 0.9998 0.039 Uiso calc PR 0.472(7) B 1
H H57H -0.1194 0.9160 0.9622 0.039 Uiso calc PR 0.472(7) B 1
H H57I -0.2597 0.9540 0.9686 0.039 Uiso calc PR 0.472(7) B 1
C C574 -0.0661(7) 1.0889(5) 0.9155(3) 0.0632(15) Uiso d PD 0.528(7) B 2
H H57J 0.0212 1.0687 0.9106 0.095 Uiso calc PR 0.528(7) B 2
H H57K -0.0863 1.0988 0.9508 0.095 Uiso calc PR 0.528(7) B 2
H H57L -0.0823 1.1371 0.8848 0.095 Uiso calc PR 0.528(7) B 2
C C575 -0.2878(8) 1.0640(6) 0.9297(3) 0.0684(17) Uiso d PD 0.528(7) B 2
H H57M -0.3407 1.0286 0.9278 0.103 Uiso calc PR 0.528(7) B 2
H H57N -0.3066 1.1152 0.9025 0.103 Uiso calc PR 0.528(7) B 2
H H57O -0.3026 1.0674 0.9671 0.103 Uiso calc PR 0.528(7) B 2
C C576 -0.0976(7) 0.9607(4) 0.96247(17) 0.0386(10) Uiso d PD 0.528(7) B 2
H H57P -0.1453 0.9185 0.9683 0.058 Uiso calc PR 0.528(7) B 2
H H57Q -0.1082 0.9729 0.9968 0.058 Uiso calc PR 0.528(7) B 2
H H57R -0.0101 0.9451 0.9523 0.058 Uiso calc PR 0.528(7) B 2
C C6 -0.1304(3) 0.85731(18) 0.80304(9) 0.0321(9) Uani d . 1 . .
H H6A -0.1974 0.8320 0.8309 0.038 Uiso calc R 1 . .
H H6B -0.1458 0.8606 0.7659 0.038 Uiso calc R 1 . .
C C61 -0.0060(3) 0.80908(19) 0.81576(9) 0.0280(9) Uani d . 1 . .
C C62 0.1019(3) 0.82514(19) 0.78001(9) 0.0292(10) Uani d . 1 . .
C C63 0.2171(3) 0.78478(19) 0.79132(8) 0.0245(8) Uani d . 1 . .
C C64 0.2180(3) 0.7215(2) 0.84249(10) 0.0321(10) Uani d . 1 . .
H H64 0.2946 0.6911 0.8508 0.039 Uiso calc R 1 . .
C C65 0.1166(3) 0.70221(19) 0.87974(8) 0.0296(9) Uani d . 1 . .
C C66 0.0026(3) 0.74642(18) 0.86668(9) 0.0302(9) Uani d . 1 . .
H H66 -0.0698 0.7341 0.8924 0.036 Uiso calc R 1 . .
O O62 0.0936(2) 0.89233(13) 0.73133(6) 0.0287(7) Uani d . 1 . .
C C621 0.0992(4) 0.8815(2) 0.68017(11) 0.0490(14) Uani d . 1 . .
H H62A 0.1722 0.8442 0.6760 0.059 Uiso calc R 1 . .
H H62B 0.1119 0.9312 0.6500 0.059 Uiso calc R 1 . .
C C622 -0.0092(4) 0.8538(2) 0.67291(11) 0.0440(13) Uani d . 1 . .
N N623 -0.0893(4) 0.8301(2) 0.66492(12) 0.0689(13) Uani d . 1 . .
C C67 0.1275(3) 0.6349(2) 0.93628(9) 0.0375(11) Uani d . 1 . .
C C671 0.0054(4) 0.6256(2) 0.97418(9) 0.0518(13) Uani d . 1 . .
H H67A 0.0171 0.5828 1.0089 0.078 Uiso calc R 1 . .
H H67B -0.0548 0.6147 0.9557 0.078 Uiso calc R 1 . .
H H67C -0.0249 0.6733 0.9824 0.078 Uiso calc R 1 . .
C C672 0.2222(4) 0.6504(2) 0.96574(11) 0.0577(15) Uani d . 1 . .
H H67D 0.3010 0.6566 0.9413 0.087 Uiso calc R 1 . .
H H67E 0.2336 0.6069 1.0001 0.087 Uiso calc R 1 . .
H H67F 0.1925 0.6977 0.9747 0.087 Uiso calc R 1 . .
C C673 0.1740(4) 0.5595(2) 0.92289(11) 0.0625(15) Uani d . 1 . .
H H67G 0.2532 0.5650 0.8987 0.094 Uiso calc R 1 . .
H H67H 0.1136 0.5495 0.9040 0.094 Uiso calc R 1 . .
H H67I 0.1845 0.5163 0.9575 0.094 Uiso calc R 1 . .
C C7 0.3370(3) 0.80840(19) 0.75487(9) 0.0309(9) Uani d . 1 . .
H H7A 0.3315 0.8138 0.7161 0.037 Uiso calc R 1 . .
H H7B 0.4058 0.7680 0.7679 0.037 Uiso calc R 1 . .
C C71 0.3622(3) 0.88522(19) 0.75695(10) 0.0259(9) Uani d . 1 . .
C C72 0.3657(3) 0.95243(19) 0.70784(10) 0.0259(9) Uani d . 1 . .
C C73 0.3741(3) 1.02413(19) 0.71070(10) 0.0260(9) Uani d . 1 . .
C C74 0.3877(3) 1.0291(2) 0.76114(12) 0.0384(11) Uani d . 1 . .
H H74 0.3951 1.0779 0.7629 0.046 Uiso calc R 1 . .
C C75 0.3912(4) 0.9625(2) 0.81107(11) 0.0426(14) Uani d . 1 D .
C C76 0.3750(3) 0.8928(2) 0.80595(12) 0.0377(12) Uani d . 1 . .
H H76 0.3728 0.8482 0.8384 0.045 Uiso calc R 1 . .
O O72 0.35529(19) 0.94564(13) 0.65766(6) 0.0293(7) Uani d . 1 . .
C C721 0.4724(4) 0.9228(2) 0.63008(12) 0.0447(11) Uani d . 1 C .
H H72A 0.5072 0.8714 0.6535 0.054 Uiso calc R 1 . .
H H72B 0.5306 0.9602 0.6247 0.054 Uiso calc R 1 . .
C C722 0.4579(4) 0.9199(3) 0.57616(10) 0.0750(17) Uani d D 1 . .
H H722 0.5374 0.9208 0.5549 0.090 Uiso calc PR 0.528(13) C 1
H H72' 0.5272 0.9023 0.5545 0.090 Uiso calc PR 0.472(13) C 2
C C723 0.3952(10) 0.9171(5) 0.5512(3) 0.067(3) Uiso d PD 0.528(13) C 1
H H72C 0.3100 0.9156 0.5652 0.081 Uiso calc PR 0.528(13) C 1
H H72D 0.4240 0.9160 0.5147 0.081 Uiso calc PR 0.528(13) C 1
C C724 0.3378(10) 0.9436(7) 0.5547(4) 0.075(3) Uiso d PD 0.472(13) C 2
H H72E 0.3197 0.9226 0.5292 0.090 Uiso calc PR 0.472(13) C 2
H H72F 0.2788 0.9799 0.5665 0.090 Uiso calc PR 0.472(13) C 2
C C77 0.4043(4) 0.9683(3) 0.86643(13) 0.0602(18) Uani d D 1 . .
C C771 0.5236(9) 0.9145(6) 0.8866(3) 0.104(5) Uani d PD 0.599(11) D 1
H H77A 0.5211 0.8631 0.8852 0.155 Uiso calc PR 0.599(11) D 1
H H77B 0.5279 0.9104 0.9248 0.155 Uiso calc PR 0.599(11) D 1
H H77C 0.5965 0.9363 0.8623 0.155 Uiso calc PR 0.599(11) D 1
C C772 0.3110(13) 0.9229(7) 0.9129(3) 0.149(8) Uani d PD 0.599(11) D 1
H H77D 0.3162 0.8708 0.9115 0.224 Uiso calc PR 0.599(11) D 1
H H77E 0.2275 0.9493 0.9077 0.224 Uiso calc PR 0.599(11) D 1
H H77F 0.3299 0.9197 0.9490 0.224 Uiso calc PR 0.599(11) D 1
C C773 0.4333(10) 1.0431(5) 0.8619(3) 0.0781(19) Uiso d PD 0.599(11) D 1
H H77G 0.4159 1.0489 0.8987 0.117 Uiso calc PR 0.599(11) D 1
H H77H 0.3828 1.0839 0.8365 0.117 Uiso calc PR 0.599(11) D 1
H H77I 0.5208 1.0472 0.8477 0.117 Uiso calc PR 0.599(11) D 1
C C774 0.3525(11) 1.0448(5) 0.8738(3) 0.0540(19) Uiso d PD 0.401(11) D 2
H H77J 0.2651 1.0560 0.8688 0.081 Uiso calc PR 0.401(11) D 2
H H77K 0.3979 1.0857 0.8462 0.081 Uiso calc PR 0.401(11) D 2
H H77L 0.3610 1.0424 0.9113 0.081 Uiso calc PR 0.401(11) D 2
C C775 0.5415(13) 0.9438(13) 0.8755(7) 0.129(7) Uiso d PD 0.401(11) D 2
H H77M 0.5678 0.8926 0.8721 0.193 Uiso calc PR 0.401(11) D 2
H H77N 0.5512 0.9420 0.9126 0.193 Uiso calc PR 0.401(11) D 2
H H77O 0.5923 0.9812 0.8474 0.193 Uiso calc PR 0.401(11) D 2
C C776 0.3484(19) 0.9033(10) 0.9162(7) 0.134(8) Uiso d PD 0.401(11) D 2
H H77P 0.3812 0.8533 0.9118 0.201 Uiso calc PR 0.401(11) D 2
H H77Q 0.2584 0.9107 0.9177 0.201 Uiso calc PR 0.401(11) D 2
H H77R 0.3700 0.9045 0.9507 0.201 Uiso calc PR 0.401(11) D 2
C C8 0.3602(3) 1.09679(19) 0.65975(10) 0.0323(9) Uani d . 1 . .
H H8A 0.3800 1.1410 0.6678 0.039 Uiso calc R 1 . .
H H8B 0.4205 1.0899 0.6282 0.039 Uiso calc R 1 . .
C C81 0.2309(3) 1.11538(17) 0.64295(9) 0.0247(8) Uani d . 1 . .
C C82 0.1252(3) 1.12979(17) 0.67751(9) 0.0262(9) Uani d . 1 . .
C C83 0.0075(3) 1.14050(17) 0.66350(9) 0.0252(9) Uani d . 1 . .
C C84 -0.0033(3) 1.14045(19) 0.61088(10) 0.0318(10) Uani d . 1 . .
H H84 -0.0832 1.1471 0.6006 0.038 Uiso calc R 1 . .
C C85 0.1004(3) 1.13080(19) 0.57259(9) 0.0305(10) Uani d . 1 . .
C C86 0.2158(3) 1.11622(19) 0.59046(10) 0.0312(9) Uani d . 1 . .
H H86 0.2868 1.1065 0.5661 0.037 Uiso calc R 1 . .
O O82 0.1410(2) 1.13491(13) 0.72922(6) 0.0371(8) Uani d . 1 . .
C C821 0.1254(4) 1.2130(2) 0.73043(12) 0.0464(13) Uani d . 1 . .
H H82A 0.0850 1.2138 0.7675 0.056 Uiso calc R 1 . .
H H82B 0.0722 1.2472 0.7025 0.056 Uiso calc R 1 . .
C C822 0.2474(5) 1.2410(3) 0.71816(12) 0.0464(13) Uani d . 1 . .
N N823 0.3392(4) 1.2655(3) 0.70758(16) 0.0666(12) Uani d . 1 . .
C C87 0.0823(4) 1.1387(2) 0.51383(11) 0.0499(13) Uani d . 1 . .
C C871 0.0322(5) 1.2247(3) 0.48312(12) 0.077(2) Uani d . 1 . .
H H87A 0.0907 1.2588 0.4823 0.116 Uiso calc R 1 . .
H H87B -0.0478 1.2380 0.5029 0.116 Uiso calc R 1 . .
H H87C 0.0226 1.2311 0.4450 0.116 Uiso calc R 1 . .
C C872 0.2034(5) 1.1315(3) 0.47638(12) 0.083(2) Uani d . 1 . .
H H87D 0.2587 1.1653 0.4787 0.124 Uiso calc R 1 . .
H H87E 0.1872 1.1466 0.4379 0.124 Uiso calc R 1 . .
H H87F 0.2422 1.0779 0.4885 0.124 Uiso calc R 1 . .
C C873 -0.0096(6) 1.0902(3) 0.51362(13) 0.108(2) Uani d . 1 . .
H H87G -0.0176 1.0972 0.4752 0.161 Uiso calc R 1 . .
H H87H -0.0896 1.1054 0.5325 0.161 Uiso calc R 1 . .
H H87I 0.0177 1.0359 0.5331 0.161 Uiso calc R 1 . .

loop_
_atom_site_aniso_label
_atom_site_aniso_U_11
_atom_site_aniso_U_22
_atom_site_aniso_U_33
_atom_site_aniso_U_12
_atom_site_aniso_U_13
_atom_site_aniso_U_23
C1 0.032(2) 0.025(2) 0.0278(9) -0.0049(13) -0.0011(12) -0.0084(13)
C11 0.024(3) 0.018(2) 0.0265(12) 0.0088(14) -0.0047(14) -0.0065(14)
C12 0.028(3) 0.017(2) 0.0211(11) 0.0063(15) -0.0117(14) -0.0002(13)
C13 0.028(3) 0.018(2) 0.0237(10) 0.0033(14) -0.0023(13) -0.0092(12)
C14 0.022(2) 0.031(2) 0.0257(11) -0.0018(14) 0.0003(13) -0.0079(13)
C15 0.044(3) 0.019(2) 0.0264(13) -0.0001(15) -0.0063(15) -0.0120(14)
C16 0.025(2) 0.026(2) 0.0336(11) 0.0021(14) -0.0083(14) -0.0102(14)
O12 0.0303(16) 0.0241(15) 0.0260(7) 0.0016(9) -0.0057(8) -0.0076(8)
C121 0.050(3) 0.023(2) 0.0302(10) 0.0032(16) -0.0077(13) -0.0073(13)
C122 0.069(3) 0.040(3) 0.0500(14) 0.011(2) -0.0109(18) -0.0255(19)
C123 0.162(6) 0.069(4) 0.0362(11) 0.002(3) -0.015(2) -0.0273(19)
C17 0.045(3) 0.047(3) 0.0305(11) -0.0136(16) -0.0066(14) -0.0161(15)
C2 0.028(3) 0.020(2) 0.0367(9) 0.0006(14) -0.0072(14) -0.0113(12)
C21 0.025(2) 0.019(2) 0.0292(9) -0.0033(12) -0.0035(12) -0.0097(12)
C22 0.022(2) 0.018(2) 0.0269(9) -0.0044(11) -0.0089(11) -0.0074(11)
C23 0.029(2) 0.021(2) 0.0292(9) -0.0032(13) -0.0087(12) -0.0106(12)
C24 0.030(2) 0.025(2) 0.0288(9) -0.0077(12) -0.0052(11) -0.0107(12)
C25 0.026(2) 0.034(2) 0.0340(10) -0.0084(13) -0.0006(13) -0.0155(14)
C26 0.036(2) 0.020(2) 0.0300(10) -0.0034(13) -0.0047(13) -0.0001(12)
O22 0.0341(17) 0.0310(16) 0.0262(6) -0.0067(10) -0.0036(9) -0.0081(9)
C221 0.043(3) 0.044(3) 0.0298(9) 0.0005(17) -0.0136(14) -0.0150(13)
C222 0.025(2) 0.041(3) 0.0390(10) -0.0078(14) -0.0027(13) -0.0156(13)
N223 0.046(3) 0.046(2) 0.0712(14) -0.0032(16) -0.0148(16) -0.0236(16)
C27 0.038(3) 0.040(3) 0.0299(11) -0.0044(16) 0.0029(14) -0.0043(15)
C271 0.069(4) 0.079(4) 0.0438(13) -0.007(2) -0.0108(19) -0.0033(19)
C272 0.103(5) 0.049(4) 0.0425(12) -0.028(2) 0.0155(19) 0.004(2)
C273 0.099(4) 0.063(4) 0.0212(8) 0.017(3) 0.0106(16) 0.0013(15)
C3 0.019(2) 0.027(2) 0.0347(10) -0.0033(13) -0.0079(12) -0.0116(14)
C31 0.032(3) 0.017(2) 0.0281(11) 0.0048(15) -0.0059(14) -0.0098(13)
C32 0.030(3) 0.019(2) 0.0371(14) -0.0002(14) -0.0102(16) -0.0143(15)
C33 0.019(2) 0.021(2) 0.0278(12) -0.0011(13) 0.0030(14) -0.0095(14)
C34 0.029(3) 0.026(2) 0.0468(13) -0.0082(13) -0.0069(16) -0.0152(16)
C35 0.034(3) 0.027(3) 0.0412(16) 0.0046(16) -0.0166(16) -0.0194(17)
C36 0.028(3) 0.026(2) 0.0329(11) -0.0033(14) -0.0077(14) -0.0133(14)
O32 0.0260(16) 0.0337(16) 0.0317(7) -0.0032(9) -0.0064(8) -0.0159(9)
C321 0.025(2) 0.039(3) 0.0593(14) 0.0036(16) -0.0158(15) -0.0207(16)
C322 0.064(4) 0.042(3) 0.0753(19) -0.0186(18) -0.034(2) -0.006(2)
C323 0.092(5) 0.083(5) 0.101(3) -0.005(3) -0.060(3) -0.012(3)
C37 0.035(3) 0.059(3) 0.0408(13) -0.0038(17) -0.0099(15) -0.0283(17)
C371 0.050(4) 0.173(7) 0.095(2) -0.001(3) -0.030(3) -0.077(3)
C372 0.096(4) 0.065(4) 0.0359(10) -0.015(2) -0.0295(19) -0.0104(17)
C373 0.097(4) 0.053(3) 0.0573(12) -0.006(2) -0.0155(19) -0.0387(19)
C4 0.024(2) 0.026(2) 0.0406(11) -0.0059(13) -0.0031(13) -0.0161(14)
C41 0.032(2) 0.018(2) 0.0257(9) -0.0050(12) -0.0047(12) -0.0031(12)
C42 0.018(2) 0.024(2) 0.0172(8) -0.0096(11) 0.0077(10) -0.0043(11)
C43 0.038(2) 0.010(2) 0.0277(10) -0.0057(12) -0.0015(12) -0.0020(12)
C44 0.034(2) 0.021(2) 0.0216(8) -0.0079(12) 0.0021(11) -0.0075(11)
C45 0.036(2) 0.016(2) 0.0300(11) -0.0094(12) -0.0057(13) -0.0058(13)
C46 0.035(2) 0.013(2) 0.0229(9) -0.0065(12) -0.0042(11) 0.0003(11)
O42 0.0307(19) 0.0300(17) 0.0309(7) -0.0048(10) -0.0089(10) -0.0120(9)
C421 0.029(3) 0.042(3) 0.0433(12) -0.0123(16) -0.0046(15) -0.0145(16)
C422 0.039(3) 0.043(3) 0.0671(19) -0.0051(17) -0.0184(19) -0.025(2)
N423 0.045(3) 0.095(4) 0.093(2) -0.012(2) -0.029(2) -0.041(2)
C47 0.039(3) 0.027(3) 0.0369(12) -0.0023(15) -0.0088(14) -0.0123(15)
C471 0.065(4) 0.105(5) 0.0359(10) 0.014(3) -0.0131(18) -0.023(2)
C472 0.100(4) 0.028(3) 0.089(2) -0.009(2) -0.063(3) -0.014(2)
C473 0.062(3) 0.024(3) 0.0442(10) -0.0013(17) -0.0281(15) 0.0036(13)
C5 0.026(2) 0.022(2) 0.0260(8) 0.0047(14) -0.0023(12) -0.0045(11)
C51 0.028(2) 0.025(2) 0.0263(12) 0.0034(14) -0.0048(13) -0.0001(14)
C52 0.034(2) 0.021(2) 0.0213(10) 0.0014(14) 0.0013(13) -0.0102(14)
C53 0.020(2) 0.030(2) 0.0278(11) -0.0011(13) -0.0041(12) -0.0052(14)
C54 0.032(2) 0.021(2) 0.0277(11) -0.0052(13) 0.0012(13) 0.0085(13)
C55 0.036(2) 0.023(2) 0.0293(12) -0.0026(14) -0.0067(13) -0.0117(14)
C56 0.046(3) 0.033(2) 0.0233(10) -0.0059(15) -0.0014(13) -0.0122(14)
O52 0.0335(17) 0.0265(16) 0.0306(8) -0.0033(10) -0.0040(9) -0.0087(9)
C521 0.035(3) 0.067(3) 0.0351(10) -0.0137(17) -0.0070(15) -0.0171(16)
C522 0.052(3) 0.065(4) 0.0653(17) -0.0180(19) -0.013(2) -0.020(2)
C523 0.044(4) 0.108(5) 0.078(2) -0.022(2) -0.029(2) 0.032(3)
C57 0.050(3) 0.031(3) 0.0371(13) 0.0044(17) -0.0145(16) -0.0159(16)
C6 0.035(2) 0.018(2) 0.0460(11) -0.0065(13) -0.0065(13) -0.0125(14)
C61 0.024(2) 0.031(2) 0.0308(10) -0.0080(13) 0.0038(13) -0.0151(13)
C62 0.050(3) 0.011(2) 0.0273(10) 0.0004(14) -0.0107(15) -0.0068(12)
C63 0.023(2) 0.023(2) 0.0250(9) -0.0073(12) -0.0006(13) -0.0051(12)
C64 0.031(2) 0.025(2) 0.0385(12) 0.0036(15) -0.0069(15) -0.0106(14)
C65 0.046(3) 0.019(2) 0.0244(10) -0.0088(14) -0.0021(14) -0.0077(12)
C66 0.035(2) 0.028(2) 0.0291(8) -0.0139(12) -0.0014(12) -0.0078(12)
O62 0.0368(16) 0.0201(15) 0.0226(6) -0.0011(9) -0.0077(9) 0.0014(8)
C621 0.065(3) 0.047(3) 0.0319(11) -0.007(2) -0.0114(16) -0.0075(16)
C622 0.058(3) 0.034(3) 0.0432(13) 0.0009(19) -0.0114(17) -0.0170(16)
N623 0.102(4) 0.054(3) 0.0708(16) -0.031(2) -0.022(2) -0.0305(19)
C67 0.044(3) 0.029(2) 0.0228(10) -0.0036(15) 0.0029(13) 0.0071(14)
C671 0.058(3) 0.042(3) 0.0337(10) -0.0046(19) 0.0044(15) 0.0073(15)
C672 0.067(4) 0.054(3) 0.0431(12) -0.006(2) -0.0128(17) -0.0025(17)
C673 0.100(4) 0.016(3) 0.0525(13) -0.003(2) 0.0090(19) 0.0007(17)
C7 0.029(2) 0.019(2) 0.0411(12) -0.0012(14) 0.0017(14) -0.0100(15)
C71 0.032(2) 0.015(2) 0.0274(10) -0.0015(13) 0.0085(13) -0.0102(15)
C72 0.024(2) 0.028(2) 0.0308(11) -0.0040(13) 0.0003(13) -0.0172(15)
C73 0.024(2) 0.022(2) 0.0330(10) -0.0054(12) -0.0050(12) -0.0093(15)
C74 0.042(3) 0.029(2) 0.0554(15) -0.0002(16) -0.0236(17) -0.0213(17)
C75 0.052(3) 0.043(3) 0.0388(14) 0.0099(19) -0.0209(17) -0.0200(18)
C76 0.037(3) 0.030(3) 0.0401(13) 0.0065(16) -0.0071(15) -0.0083(16)
O72 0.0337(17) 0.0268(16) 0.0287(7) -0.0054(9) -0.0020(9) -0.0113(9)
C721 0.042(3) 0.032(3) 0.0615(18) -0.0104(15) 0.0039(18) -0.0205(19)
C722 0.092(4) 0.116(4) 0.0319(11) -0.019(3) -0.0015(18) -0.0429(19)
C77 0.082(4) 0.057(4) 0.0584(19) 0.004(2) -0.016(2) -0.042(2)
C771 0.197(12) 0.047(7) 0.095(4) 0.006(6) -0.125(6) -0.015(4)
C772 0.259(19) 0.143(14) 0.056(3) -0.007(11) 0.012(6) -0.071(6)
C8 0.030(2) 0.021(2) 0.0458(11) -0.0094(13) -0.0041(14) -0.0077(14)
C81 0.023(2) 0.017(2) 0.0321(11) -0.0060(12) 0.0003(13) -0.0071(12)
C82 0.040(3) 0.020(2) 0.0198(9) -0.0072(13) -0.0054(14) -0.0059(12)
C83 0.039(2) 0.012(2) 0.0196(10) -0.0017(13) -0.0003(13) -0.0007(12)
C84 0.032(2) 0.029(2) 0.0338(12) 0.0011(15) -0.0122(15) -0.0087(14)
C85 0.037(3) 0.027(2) 0.0280(12) -0.0038(14) -0.0040(14) -0.0103(13)
C86 0.038(2) 0.016(2) 0.0372(13) -0.0099(13) 0.0054(15) -0.0086(14)
O82 0.050(2) 0.0299(18) 0.0333(8) -0.0034(11) -0.0073(10) -0.0133(10)
C821 0.054(3) 0.041(3) 0.0570(13) 0.002(2) -0.0067(18) -0.0358(17)
C822 0.066(4) 0.035(3) 0.0457(13) -0.010(2) -0.007(2) -0.0207(15)
N823 0.087(4) 0.043(3) 0.0773(19) -0.026(2) -0.013(2) -0.019(2)
C87 0.054(3) 0.064(3) 0.0383(15) -0.0114(19) -0.0081(18) -0.0218(19)
C871 0.109(5) 0.061(4) 0.0587(14) -0.009(3) -0.041(2) -0.002(2)
C872 0.113(5) 0.085(5) 0.0439(13) -0.012(3) 0.002(2) -0.020(2)
C873 0.181(7) 0.128(6) 0.0490(14) -0.112(4) -0.003(3) -0.034(2)

loop_
_atom_type_symbol
_atom_type_description
_atom_type_scat_dispersion_real
_atom_type_scat_dispersion_imag
_atom_type_scat_source
C C 0.0033 0.0016 'International Tables Vol C Tables 4.2.6.8 and 6.1.1.4'
H H 0.0000 0.0000 'International Tables Vol C Tables 4.2.6.8 and 6.1.1.4'
N N 0.0061 0.0033 'International Tables Vol C Tables 4.2.6.8 and 6.1.1.4'
O O 0.0106 0.0060 'International Tables Vol C Tables 4.2.6.8 and 6.1.1.4'

loop_
_geom_angle_atom_site_label_1
_geom_angle_atom_site_label_2
_geom_angle_atom_site_label_3
_geom_angle
C43 C1 C11 114.3(2)
C43 C1 H1A 108.7
C11 C1 H1A 108.7
C43 C1 H1B 108.7
C11 C1 H1B 108.7
H1A C1 H1B 107.6
C16 C11 C12 119.0(4)
C16 C11 C1 121.0(4)
C12 C11 C1 119.8(2)
C13 C12 C11 121.2(2)
C13 C12 O12 120.3(4)
C11 C12 O12 118.4(3)
C12 C13 C14 117.7(4)
C12 C13 C2 123.4(2)
C14 C13 C2 118.5(3)
C15 C14 C13 123.3(4)
C15 C14 H14 118.4
C13 C14 H14 118.4
C14 C15 C16 116.0(2)
C14 C15 C17 122.3(3)
C16 C15 C17 121.7(4)
C11 C16 C15 122.7(4)
C11 C16 H16 118.6
C15 C16 H16 118.6
C12 O12 C121 113.96(12)
O12 C121 C122 108.78(12)
O12 C121 H12A 109.9
C122 C121 H12A 109.9
O12 C121 H12B 109.9
C122 C121 H12B 109.9
H12A C121 H12B 108.3
C123 C122 C121 123.2(4)
C123 C122 H122 118.4
C121 C122 H122 118.4
C122 C123 H12C 120.0
C122 C123 H12D 120.0
H12C C123 H12D 120.0
C176 C17 C171 59.9(4)
C176 C17 C174 115.8(6)
C171 C17 C174 132.1(6)
C176 C17 C173 134.3(4)
C171 C17 C173 108.1(4)
C174 C17 C173 36.6(5)
C176 C17 C15 111.2(4)
C171 C17 C15 115.1(4)
C174 C17 C15 110.4(5)
C173 C17 C15 113.3(3)
C176 C17 C175 108.7(8)
C171 C17 C175 48.8(8)
C174 C17 C175 109.2(10)
C173 C17 C175 72.9(9)
C15 C17 C175 100.6(5)
C176 C17 C172 51.5(6)
C171 C17 C172 106.6(4)
C174 C17 C172 69.0(7)
C173 C17 C172 102.0(5)
C15 C17 C172 110.7(2)
C175 C17 C172 147.3(5)
C17 C171 H17A 109.5
C17 C171 H17B 109.5
H17A C171 H17B 109.5
C17 C171 H17C 109.5
H17A C171 H17C 109.5
H17B C171 H17C 109.5
C17 C172 H17D 109.5
C17 C172 H17E 109.5
H17D C172 H17E 109.5
C17 C172 H17F 109.5
H17D C172 H17F 109.5
H17E C172 H17F 109.5
C17 C173 H17G 109.5
C17 C173 H17H 109.5
H17G C173 H17H 109.5
C17 C173 H17I 109.5
H17G C173 H17I 109.5
H17H C173 H17I 109.5
C17 C174 H17J 109.5
C17 C174 H17K 109.5
H17J C174 H17K 109.5
C17 C174 H17L 109.5
H17J C174 H17L 109.5
H17K C174 H17L 109.5
C17 C175 H17M 109.5
C17 C175 H17N 109.5
H17M C175 H17N 109.5
C17 C175 H17O 109.5
H17M C175 H17O 109.5
H17N C175 H17O 109.5
C17 C176 H17P 109.5
C17 C176 H17Q 109.5
H17P C176 H17Q 109.5
C17 C176 H17R 109.5
H17P C176 H17R 109.5
H17Q C176 H17R 109.5
C21 C2 C13 110.1(3)
C21 C2 H2A 109.7
C13 C2 H2A 109.6
C21 C2 H2B 109.7
C13 C2 H2B 109.7
H2A C2 H2B 108.2
C22 C21 C26 117.30(16)
C22 C21 C2 123.1(3)
C26 C21 C2 119.33(18)
C23 C22 C21 123.4(2)
C23 C22 O22 116.8(2)
C21 C22 O22 119.50(17)
C22 C23 C24 117.4(2)
C22 C23 C3 122.4(3)
C24 C23 C3 119.92(16)
C25 C24 C23 122.08(16)
C25 C24 H24 119.0
C23 C24 H24 119.0
C24 C25 C26 117.7(2)
C24 C25 C27 121.48(16)
C26 C25 C27 120.7(2)
C25 C26 C21 122.2(2)
C25 C26 H26 118.9
C21 C26 H26 118.9
C22 O22 C221 115.9(3)
O22 C221 C222 113.57(14)
O22 C221 H22A 108.9
C222 C221 H22A 108.9
O22 C221 H22B 108.9
C222 C221 H22B 108.9
H22A C221 H22B 107.7
N223 C222 C221 178.2(3)
C271 C27 C25 110.2(4)
C271 C27 C272 109.5(3)
C25 C27 C272 109.1(2)
C271 C27 C273 110.6(2)
C25 C27 C273 111.84(16)
C272 C27 C273 105.5(4)
C27 C271 H27A 109.5
C27 C271 H27B 109.5
H27A C271 H27B 109.5
C27 C271 H27C 109.5
H27A C271 H27C 109.5
H27B C271 H27C 109.5
C27 C272 H27D 109.5
C27 C272 H27E 109.5
H27D C272 H27E 109.5
C27 C272 H27F 109.5
H27D C272 H27F 109.5
H27E C272 H27F 109.5
C27 C273 H27G 109.5
C27 C273 H27H 109.5
H27G C273 H27H 109.5
C27 C273 H27I 109.5
H27G C273 H27I 109.5
H27H C273 H27I 109.5
C23 C3 C31 111.8(3)
C23 C3 H3A 109.3
C31 C3 H3A 109.3
C23 C3 H3B 109.3
C31 C3 H3B 109.3
H3A C3 H3B 107.9
C32 C31 C36 118.5(4)
C32 C31 C3 120.7(2)
C36 C31 C3 120.7(4)
C31 C32 O32 120.9(4)
C31 C32 C33 121.0(2)
O32 C32 C33 118.1(3)
C34 C33 C32 118.1(4)
C34 C33 C4 121.2(4)
C32 C33 C4 120.7(2)
C33 C34 C35 122.1(4)
C33 C34 H34 118.9
C35 C34 H34 118.9
C36 C35 C34 117.5(2)
C36 C35 C37 123.5(4)
C34 C35 C37 119.0(4)
C35 C36 C31 122.5(4)
C35 C36 H36 118.7
C31 C36 H36 118.7
C32 O32 C321 112.53(14)
O32 C321 C322 109.12(16)
O32 C321 H32A 109.9
C322 C321 H32A 109.9
O32 C321 H32B 109.9
C322 C321 H32B 109.9
H32A C321 H32B 108.3
C323 C322 C321 127.2(5)
C323 C322 H322 116.4
C321 C322 H322 116.4
C322 C323 H32C 120.0
C322 C323 H32D 120.0
H32C C323 H32D 120.0
C371 C37 C35 112.4(2)
C371 C37 C372 108.6(3)
C35 C37 C372 112.5(4)
C371 C37 C373 106.6(4)
C35 C37 C373 109.03(17)
C372 C37 C373 107.5(2)
C37 C371 H37A 109.5
C37 C371 H37B 109.5
H37A C371 H37B 109.5
C37 C371 H37C 109.5
H37A C371 H37C 109.5
H37B C371 H37C 109.5
C37 C372 H37D 109.5
C37 C372 H37E 109.5
H37D C372 H37E 109.5
C37 C372 H37F 109.5
H37D C372 H37F 109.5
H37E C372 H37F 109.5
C37 C373 H37G 109.5
C37 C373 H37H 109.5
H37G C373 H37H 109.5
C37 C373 H37I 109.5
H37G C373 H37I 109.5
H37H C373 H37I 109.5
C41 C4 C33 112.5(3)
C41 C4 H4A 109.1
C33 C4 H4A 109.1
C41 C4 H4B 109.1
C33 C4 H4B 109.1
H4A C4 H4B 107.8
C46 C41 C42 117.62(15)
C46 C41 C4 121.33(13)
C42 C41 C4 121.01(16)
C43 C42 O42 120.06(13)
C43 C42 C41 121.44(17)
O42 C42 C41 118.47(15)
C42 C43 C44 117.22(12)
C42 C43 C1 121.84(15)
C44 C43 C1 120.94(15)
C45 C44 C43 123.62(15)
C45 C44 H44 118.2
C43 C44 H44 118.2
C44 C45 C46 116.75(16)
C44 C45 C47 121.36(14)
C46 C45 C47 121.87(14)
C41 C46 C45 123.04(12)
C41 C46 H46 118.5
C45 C46 H46 118.5
C421 O42 C42 111.3(3)
O42 C421 C422 109.4(4)
O42 C421 H42A 109.8
C422 C421 H42A 109.8
O42 C421 H42B 109.8
C422 C421 H42B 109.8
H42A C421 H42B 108.2
N423 C422 C421 175.9(6)
C473 C47 C45 114.63(17)
C473 C47 C471 107.5(3)
C45 C47 C471 109.3(2)
C473 C47 C472 107.6(3)
C45 C47 C472 108.7(3)
C471 C47 C472 109.0(3)
C47 C471 H47A 109.5
C47 C471 H47B 109.5
H47A C471 H47B 109.5
C47 C471 H47C 109.5
H47A C471 H47C 109.5
H47B C471 H47C 109.5
C47 C472 H47D 109.5
C47 C472 H47E 109.5
H47D C472 H47E 109.5
C47 C472 H47F 109.5
H47D C472 H47F 109.5
H47E C472 H47F 109.5
C47 C473 H47G 109.5
C47 C473 H47H 109.5
H47G C473 H47H 109.5
C47 C473 H47I 109.5
H47G C473 H47I 109.5
H47H C473 H47I 109.5
C83 C5 C51 115.43(14)
C83 C5 H5A 108.4
C51 C5 H5A 108.4
C83 C5 H5B 108.4
C51 C5 H5B 108.4
H5A C5 H5B 107.5
C56 C51 C52 120.2(3)
C56 C51 C5 120.4(3)
C52 C51 C5 119.33(17)
O52 C52 C53 122.9(3)
O52 C52 C51 118.3(2)
C53 C52 C51 118.77(18)
C54 C53 C52 120.1(3)
C54 C53 C6 118.9(3)
C52 C53 C6 120.97(17)
C53 C54 C55 123.3(3)
C53 C54 H54 118.4
C55 C54 H54 118.4
C56 C55 C54 114.82(18)
C56 C55 C57 122.7(3)
C54 C55 C57 122.4(3)
C51 C56 C55 122.5(3)
C51 C56 H56 118.8
C55 C56 H56 118.8
C52 O52 C521 111.15(18)
O52 C521 C522 108.2(3)
O52 C521 H52A 110.1
C522 C521 H52A 110.1
O52 C521 H52B 110.1
C522 C521 H52B 110.1
H52A C521 H52B 108.4
C523 C522 C521 124.0(2)
C523 C522 H522 118.0
C521 C522 H522 118.0
C522 C523 H52C 120.0
C522 C523 H52D 120.0
H52C C523 H52D 120.0
C574 C57 C55 112.9(4)
C574 C57 C573 123.9(3)
C55 C57 C573 115.8(3)
C574 C57 C576 101.4(4)
C55 C57 C576 115.4(2)
C573 C57 C576 31.6(4)
C574 C57 C572 75.9(5)
C55 C57 C572 109.05(19)
C573 C57 C572 111.4(5)
C576 C57 C572 132.1(3)
C574 C57 C571 25.3(3)
C55 C57 C571 106.7(3)
C573 C57 C571 111.7(3)
C576 C57 C571 82.8(4)
C572 C57 C571 101.1(5)
C574 C57 C575 108.1(5)
C55 C57 C575 105.9(3)
C573 C57 C575 83.9(5)
C576 C57 C575 113.2(5)
C572 C57 C575 34.2(6)
C571 C57 C575 131.9(5)
C57 C571 H57A 109.5
C57 C571 H57B 109.5
H57A C571 H57B 109.5
C57 C571 H57C 109.5
H57A C571 H57C 109.5
H57B C571 H57C 109.5
C57 C572 H57D 109.5
C57 C572 H57E 109.5
H57D C572 H57E 109.5
C57 C572 H57F 109.5
H57D C572 H57F 109.5
H57E C572 H57F 109.5
C57 C573 H57G 109.5
C57 C573 H57H 109.5
H57G C573 H57H 109.5
C57 C573 H57I 109.5
H57G C573 H57I 109.5
H57H C573 H57I 109.5
C57 C574 H57J 109.5
C57 C574 H57K 109.5
H57J C574 H57K 109.5
C57 C574 H57L 109.5
H57J C574 H57L 109.5
H57K C574 H57L 109.5
C57 C575 H57M 109.5
C57 C575 H57N 109.5
H57M C575 H57N 109.5
C57 C575 H57O 109.5
H57M C575 H57O 109.5
H57N C575 H57O 109.5
C57 C576 H57P 109.5
C57 C576 H57Q 109.5
H57P C576 H57Q 109.5
C57 C576 H57R 109.5
H57P C576 H57R 109.5
H57Q C576 H57R 109.5
C61 C6 C53 110.3(3)
C61 C6 H6A 109.6
C53 C6 H6A 109.6
C61 C6 H6B 109.6
C53 C6 H6B 109.6
H6A C6 H6B 108.1
C62 C61 C66 117.11(18)
C62 C61 C6 122.4(2)
C66 C61 C6 120.4(3)
C61 C62 C63 123.9(2)
C61 C62 O62 116.47(16)
C63 C62 O62 119.3(3)
C62 C63 C64 115.7(3)
C62 C63 C7 123.5(3)
C64 C63 C7 120.6(2)
C65 C64 C63 123.89(17)
C65 C64 H64 118.1
C63 C64 H64 118.1
C64 C65 C66 117.9(2)
C64 C65 C67 120.40(19)
C66 C65 C67 121.7(3)
C65 C66 C61 121.4(3)
C65 C66 H66 119.3
C61 C66 H66 119.3
C621 O62 C62 117.9(2)
O62 C621 C622 115.3(3)
O62 C621 H62A 108.4
C622 C621 H62A 108.4
O62 C621 H62B 108.4
C622 C621 H62B 108.4
H62A C621 H62B 107.5
N623 C622 C621 175.6(3)
C671 C67 C672 109.3(2)
C671 C67 C673 109.1(4)
C672 C67 C673 109.3(2)
C671 C67 C65 112.65(17)
C672 C67 C65 108.9(4)
C673 C67 C65 107.44(16)
C67 C671 H67A 109.5
C67 C671 H67B 109.5
H67A C671 H67B 109.5
C67 C671 H67C 109.5
H67A C671 H67C 109.5
H67B C671 H67C 109.5
C67 C672 H67D 109.5
C67 C672 H67E 109.5
H67D C672 H67E 109.5
C67 C672 H67F 109.5
H67D C672 H67F 109.5
H67E C672 H67F 109.5
C67 C673 H67G 109.5
C67 C673 H67H 109.5
H67G C673 H67H 109.5
C67 C673 H67I 109.5
H67G C673 H67I 109.5
H67H C673 H67I 109.5
C63 C7 C71 110.09(17)
C63 C7 H7A 109.6
C71 C7 H7A 109.6
C63 C7 H7B 109.6
C71 C7 H7B 109.6
H7A C7 H7B 108.2
C76 C71 C72 118.2(3)
C76 C71 C7 121.1(3)
C72 C71 C7 120.57(17)
O72 C72 C73 120.1(2)
O72 C72 C71 119.1(3)
C73 C72 C71 120.80(17)
C74 C73 C72 119.0(3)
C74 C73 C8 120.7(3)
C72 C73 C8 120.22(17)
C73 C74 C75 122.2(3)
C73 C74 H74 118.9
C75 C74 H74 118.9
C76 C75 C74 115.84(19)
C76 C75 C77 122.0(3)
C74 C75 C77 122.1(4)
C71 C76 C75 123.8(3)
C71 C76 H76 118.1
C75 C76 H76 118.1
C72 O72 C721 112.2(2)
O72 C721 C722 110.3(3)
O72 C721 H72A 109.6
C722 C721 H72A 109.6
O72 C721 H72B 109.6
C722 C721 H72B 109.6
H72A C721 H72B 108.1
C723 C722 C721 145.7(7)
C723 C722 C724 28.8(4)
C721 C722 C724 121.4(3)
C723 C722 H722 107.2
C721 C722 H722 107.2
C724 C722 H722 127.0
C723 C722 H72' 93.0
C721 C722 H72' 119.3
C724 C722 H72' 119.3
H722 C722 H72' 23.6
C722 C723 H72C 120.0
C722 C723 H72D 120.0
H72C C723 H72D 120.0
C722 C724 H72E 120.0
C722 C724 H72F 120.0
H72E C724 H72F 120.0
C773 C77 C774 35.0(5)
C773 C77 C75 113.4(4)
C774 C77 C75 115.1(3)
C773 C77 C772 123.5(4)
C774 C77 C772 94.1(6)
C75 C77 C772 110.5(4)
C773 C77 C776 131.5(8)
C774 C77 C776 108.7(8)
C75 C77 C776 112.3(10)
C772 C77 C776 18.8(11)
C773 C77 C775 82.6(9)
C774 C77 C775 113.7(9)
C75 C77 C775 107.7(6)
C772 C77 C775 115.5(10)
C776 C77 C775 98.1(10)
C773 C77 C771 101.8(5)
C774 C77 C771 128.5(5)
C75 C77 C771 107.3(2)
C772 C77 C771 97.2(7)
C776 C77 C771 78.8(9)
C775 C77 C771 21.1(11)
C77 C771 H77A 109.5
C77 C771 H77B 109.5
H77A C771 H77B 109.5
C77 C771 H77C 109.5
H77A C771 H77C 109.5
H77B C771 H77C 109.5
C77 C772 H77D 109.5
C77 C772 H77E 109.5
H77D C772 H77E 109.5
C77 C772 H77F 109.5
H77D C772 H77F 109.5
H77E C772 H77F 109.5
C77 C773 H77G 109.5
C77 C773 H77H 109.5
H77G C773 H77H 109.5
C77 C773 H77I 109.5
H77G C773 H77I 109.5
H77H C773 H77I 109.5
C77 C774 H77J 109.5
C77 C774 H77K 109.5
H77J C774 H77K 109.5
C77 C774 H77L 109.5
H77J C774 H77L 109.5
H77K C774 H77L 109.5
C77 C775 H77M 109.5
C77 C775 H77N 109.5
H77M C775 H77N 109.5
C77 C775 H77O 109.5
H77M C775 H77O 109.5
H77N C775 H77O 109.5
C77 C776 H77P 109.5
C77 C776 H77Q 109.5
H77P C776 H77Q 109.5
C77 C776 H77R 109.5
H77P C776 H77R 109.5
H77Q C776 H77R 109.5
C81 C8 C73 112.9(3)
C81 C8 H8A 109.0
C73 C8 H8A 109.0
C81 C8 H8B 109.0
C73 C8 H8B 109.0
H8A C8 H8B 107.8
C82 C81 C86 117.3(2)
C82 C81 C8 123.65(13)
C86 C81 C8 119.0(2)
C83 C82 C81 123.08(13)
C83 C82 O82 119.49(18)
C81 C82 O82 117.4(2)
C82 C83 C84 117.6(2)
C82 C83 C5 123.05(13)
C84 C83 C5 119.2(2)
C83 C84 C85 122.2(3)
C83 C84 H84 118.9
C85 C84 H84 118.9
C86 C85 C84 117.21(16)
C86 C85 C87 123.4(2)
C84 C85 C87 119.3(2)
C85 C86 C81 122.5(2)
C85 C86 H86 118.8
C81 C86 H86 118.8
C82 O82 C821 114.48(18)
O82 C821 C822 109.3(2)
O82 C821 H82A 109.8
C822 C821 H82A 109.8
O82 C821 H82B 109.8
C822 C821 H82B 109.8
H82A C821 H82B 108.3
N823 C822 C821 177.2(5)
C873 C87 C872 114.4(3)
C873 C87 C85 112.7(4)
C872 C87 C85 113.1(3)
C873 C87 C871 107.0(3)
C872 C87 C871 100.1(4)
C85 C87 C871 108.5(2)
C87 C871 H87A 109.5
C87 C871 H87B 109.5
H87A C871 H87B 109.5
C87 C871 H87C 109.5
H87A C871 H87C 109.5
H87B C871 H87C 109.5
C87 C872 H87D 109.5
C87 C872 H87E 109.5
H87D C872 H87E 109.5
C87 C872 H87F 109.5
H87D C872 H87F 109.5
H87E C872 H87F 109.5
C87 C873 H87G 109.5
C87 C873 H87H 109.5
H87G C873 H87H 109.5
C87 C873 H87I 109.5
H87G C873 H87I 109.5
H87H C873 H87I 109.5

loop_
_geom_bond_atom_site_label_1
_geom_bond_atom_site_label_2
_geom_bond_distance
C1 C43 1.529(2)
C1 C11 1.534(5)
C1 H1A 0.9900
C1 H1B 0.9900
C11 C16 1.383(3)
C11 C12 1.395(7)
C12 C13 1.393(6)
C12 O12 1.401(2)
C13 C14 1.405(3)
C13 C2 1.536(6)
C14 C15 1.398(7)
C14 H14 0.9500
C15 C16 1.409(5)
C15 C17 1.541(2)
C16 H16 0.9500
O12 C121 1.468(2)
C121 C122 1.497(2)
C121 H12A 0.9900
C121 H12B 0.9900
C122 C123 1.314(6)
C122 H122 0.9500
C123 H12C 0.9500
C123 H12D 0.9500
C17 C176 1.478(10)
C17 C171 1.492(8)
C17 C174 1.500(13)
C17 C173 1.524(8)
C17 C175 1.557(9)
C17 C172 1.615(5)
C171 H17A 0.9800
C171 H17B 0.9800
C171 H17C 0.9800
C172 H17D 0.9800
C172 H17E 0.9800
C172 H17F 0.9800
C173 H17G 0.9800
C173 H17H 0.9800
C173 H17I 0.9800
C174 H17J 0.9800
C174 H17K 0.9800
C174 H17L 0.9800
C175 H17M 0.9800
C175 H17N 0.9800
C175 H17O 0.9800
C176 H17P 0.9800
C176 H17Q 0.9800
C176 H17R 0.9800
C2 C21 1.524(3)
C2 H2A 0.9900
C2 H2B 0.9900
C21 C22 1.401(3)
C21 C26 1.408(4)
C22 C23 1.379(3)
C22 O22 1.420(4)
C23 C24 1.422(4)
C23 C3 1.522(4)
C24 C25 1.399(3)
C24 H24 0.9500
C25 C26 1.404(3)
C25 C27 1.534(3)
C26 H26 0.9500
O22 C221 1.426(2)
C221 C222 1.469(4)
C221 H22A 0.9900
C221 H22B 0.9900
C222 N223 1.169(3)
C27 C271 1.504(5)
C27 C272 1.553(7)
C27 C273 1.570(3)
C271 H27A 0.9800
C271 H27B 0.9800
C271 H27C 0.9800
C272 H27D 0.9800
C272 H27E 0.9800
C272 H27F 0.9800
C273 H27G 0.9800
C273 H27H 0.9800
C273 H27I 0.9800
C3 C31 1.528(7)
C3 H3A 0.9900
C3 H3B 0.9900
C31 C32 1.394(6)
C31 C36 1.402(3)
C32 O32 1.398(2)
C32 C33 1.410(7)
C33 C34 1.397(3)
C33 C4 1.534(5)
C34 C35 1.409(6)
C34 H34 0.9500
C35 C36 1.383(7)
C35 C37 1.532(3)
C36 H36 0.9500
O32 C321 1.4443(17)
C321 C322 1.503(3)
C321 H32A 0.9900
C321 H32B 0.9900
C322 C323 1.251(5)
C322 H322 0.9500
C323 H32C 0.9500
C323 H32D 0.9500
C37 C371 1.531(6)
C37 C372 1.540(6)
C37 C373 1.542(4)
C371 H37A 0.9800
C371 H37B 0.9800
C371 H37C 0.9800
C372 H37D 0.9800
C372 H37E 0.9800
C372 H37F 0.9800
C373 H37G 0.9800
C373 H37H 0.9800
C373 H37I 0.9800
C4 C41 1.520(3)
C4 H4A 0.9900
C4 H4B 0.9900
C41 C46 1.391(2)
C41 C42 1.4234(19)
C42 C43 1.400(3)
C42 O42 1.4151(19)
C43 C44 1.414(2)
C44 C45 1.383(2)
C44 H44 0.9500
C45 C46 1.411(3)
C45 C47 1.527(2)
C46 H46 0.9500
O42 C421 1.412(6)
C421 C422 1.452(3)
C421 H42A 0.9900
C421 H42B 0.9900
C422 N423 1.157(4)
C47 C473 1.521(3)
C47 C471 1.545(5)
C47 C472 1.576(7)
C471 H47A 0.9800
C471 H47B 0.9800
C471 H47C 0.9800
C472 H47D 0.9800
C472 H47E 0.9800
C472 H47F 0.9800
C473 H47G 0.9800
C473 H47H 0.9800
C473 H47I 0.9800
C5 C83 1.531(4)
C5 C51 1.546(5)
C5 H5A 0.9900
C5 H5B 0.9900
C51 C56 1.369(2)
C51 C52 1.417(5)
C52 O52 1.3860(17)
C52 C53 1.388(5)
C53 C54 1.369(2)
C53 C6 1.551(5)
C54 C55 1.424(5)
C54 H54 0.9500
C55 C56 1.422(5)
C55 C57 1.5141(18)
C56 H56 0.9500
O52 C521 1.471(4)
C521 C522 1.497(2)
C521 H52A 0.9900
C521 H52B 0.9900
C522 C523 1.322(5)
C522 H522 0.9500
C523 H52C 0.9500
C523 H52D 0.9500
C57 C574 1.477(10)
C57 C573 1.518(7)
C57 C576 1.526(5)
C57 C572 1.550(5)
C57 C571 1.594(10)
C57 C575 1.638(7)
C571 H57A 0.9800
C571 H57B 0.9800
C571 H57C 0.9800
C572 H57D 0.9800
C572 H57E 0.9800
C572 H57F 0.9800
C573 H57G 0.9800
C573 H57H 0.9800
C573 H57I 0.9800
C574 H57J 0.9800
C574 H57K 0.9800
C574 H57L 0.9800
C575 H57M 0.9800
C575 H57N 0.9800
C575 H57O 0.9800
C576 H57P 0.9800
C576 H57Q 0.9800
C576 H57R 0.9800
C6 C61 1.533(3)
C6 H6A 0.9900
C6 H6B 0.9900
C61 C62 1.380(5)
C61 C66 1.425(4)
C62 C63 1.391(3)
C62 O62 1.432(3)
C63 C64 1.429(4)
C63 C7 1.518(6)
C64 C65 1.350(5)
C64 H64 0.9500
C65 C66 1.412(3)
C65 C67 1.563(3)
C66 H66 0.9500
O62 C621 1.4051(18)
C621 C622 1.459(8)
C621 H62A 0.9900
C621 H62B 0.9900
C622 N623 1.144(7)
C67 C671 1.519(6)
C67 C672 1.531(5)
C67 C673 1.552(4)
C671 H67A 0.9800
C671 H67B 0.9800
C671 H67C 0.9800
C672 H67D 0.9800
C672 H67E 0.9800
C672 H67F 0.9800
C673 H67G 0.9800
C673 H67H 0.9800
C673 H67I 0.9800
C7 C71 1.533(6)
C7 H7A 0.9900
C7 H7B 0.9900
C71 C76 1.367(3)
C71 C72 1.435(5)
C72 O72 1.3835(18)
C72 C73 1.390(5)
C73 C74 1.385(2)
C73 C8 1.528(4)
C74 C75 1.442(5)
C74 H74 0.9500
C75 C76 1.403(6)
C75 C77 1.518(2)
C76 H76 0.9500
O72 C721 1.438(3)
C721 C722 1.463(2)
C721 H72A 0.9900
C721 H72B 0.9900
C722 C723 1.057(9)
C722 C724 1.476(9)
C722 H722 0.9500
C722 H72' 0.9500
C723 H72C 0.9500
C723 H72D 0.9500
C724 H72E 0.9500
C724 H72F 0.9500
C77 C773 1.451(10)
C77 C774 1.511(8)
C77 C772 1.537(11)
C77 C776 1.541(14)
C77 C775 1.550(12)
C77 C771 1.568(7)
C771 H77A 0.9800
C771 H77B 0.9800
C771 H77C 0.9800
C772 H77D 0.9800
C772 H77E 0.9800
C772 H77F 0.9800
C773 H77G 0.9800
C773 H77H 0.9800
C773 H77I 0.9800
C774 H77J 0.9800
C774 H77K 0.9800
C774 H77L 0.9800
C775 H77M 0.9800
C775 H77N 0.9800
C775 H77O 0.9800
C776 H77P 0.9800
C776 H77Q 0.9800
C776 H77R 0.9800
C8 C81 1.525(4)
C8 H8A 0.9900
C8 H8B 0.9900
C81 C82 1.389(4)
C81 C86 1.401(2)
C82 C83 1.385(4)
C82 O82 1.4269(14)
C83 C84 1.3963(16)
C84 C85 1.408(4)
C84 H84 0.9500
C85 C86 1.393(4)
C85 C87 1.5298(19)
C86 H86 0.9500
O82 C821 1.452(4)
C821 C822 1.478(8)
C821 H82A 0.9900
C821 H82B 0.9900
C822 N823 1.138(7)
C87 C873 1.483(9)
C87 C872 1.524(6)
C87 C871 1.569(5)
C871 H87A 0.9800
C871 H87B 0.9800
C871 H87C 0.9800
C872 H87D 0.9800
C872 H87E 0.9800
C872 H87F 0.9800
C873 H87G 0.9800
C873 H87H 0.9800
C873 H87I 0.9800

loop_
_geom_torsion_atom_site_label_1
_geom_torsion_atom_site_label_2
_geom_torsion_atom_site_label_3
_geom_torsion_atom_site_label_4
_geom_torsion
C43 C1 C11 C16 110.1(3)
C43 C1 C11 C12 -64.9(3)
C16 C11 C12 C13 -2.5(4)
C1 C11 C12 C13 172.56(16)
C16 C11 C12 O12 -179.91(12)
C1 C11 C12 O12 -4.8(3)
C11 C12 C13 C14 1.0(3)
O12 C12 C13 C14 178.31(16)
C11 C12 C13 C2 -172.3(2)
O12 C12 C13 C2 5.0(3)
C12 C13 C14 C15 0.6(3)
C2 C13 C14 C15 174.2(2)
C13 C14 C15 C16 -0.6(3)
C13 C14 C15 C17 -177.89(16)
C12 C11 C16 C15 2.6(3)
C1 C11 C16 C15 -172.46(18)
C14 C15 C16 C11 -1.0(3)
C17 C15 C16 C11 176.27(17)
C13 C12 O12 C121 95.4(3)
C11 C12 O12 C121 -87.2(4)
C12 O12 C121 C122 173.9(4)
O12 C121 C122 C123 -120.6(4)
C14 C15 C17 C176 -41.8(5)
C16 C15 C17 C176 141.1(5)
C14 C15 C17 C171 23.8(5)
C16 C15 C17 C171 -153.3(4)
C14 C15 C17 C174 -171.7(5)
C16 C15 C17 C174 11.2(5)
C14 C15 C17 C173 149.0(3)
C16 C15 C17 C173 -28.2(3)
C14 C15 C17 C175 73.1(10)
C16 C15 C17 C175 -104.0(9)
C14 C15 C17 C172 -97.2(6)
C16 C15 C17 C172 85.7(6)
C12 C13 C2 C21 111.3(2)
C14 C13 C2 C21 -61.9(3)
C13 C2 C21 C22 -68.3(3)
C13 C2 C21 C26 105.5(4)
C26 C21 C22 C23 -1.6(5)
C2 C21 C22 C23 172.3(3)
C26 C21 C22 O22 -174.4(3)
C2 C21 C22 O22 -0.6(5)
C21 C22 C23 C24 0.8(6)
O22 C22 C23 C24 173.8(3)
C21 C22 C23 C3 -173.5(3)
O22 C22 C23 C3 -0.5(5)
C22 C23 C24 C25 -0.3(6)
C3 C23 C24 C25 174.2(3)
C23 C24 C25 C26 0.7(6)
C23 C24 C25 C27 -174.5(4)
C24 C25 C26 C21 -1.6(6)
C27 C25 C26 C21 173.6(4)
C22 C21 C26 C25 2.0(6)
C2 C21 C26 C25 -172.1(3)
C23 C22 O22 C221 108.5(3)
C21 C22 O22 C221 -78.3(3)
C22 O22 C221 C222 -76.8(3)
O22 C221 C222 N223 152(14)
C24 C25 C27 C271 104.6(4)
C26 C25 C27 C271 -70.4(5)
C24 C25 C27 C272 -135.1(4)
C26 C25 C27 C272 49.9(5)
C24 C25 C27 C273 -18.8(6)
C26 C25 C27 C273 166.2(4)
C22 C23 C3 C31 74.2(3)
C24 C23 C3 C31 -100.0(4)
C23 C3 C31 C32 -113.1(2)
C23 C3 C31 C36 62.6(3)
C36 C31 C32 O32 178.19(17)
C3 C31 C32 O32 -6.1(4)
C36 C31 C32 C33 -3.4(4)
C3 C31 C32 C33 172.3(3)
C31 C32 C33 C34 5.1(4)
O32 C32 C33 C34 -176.48(13)
C31 C32 C33 C4 -172.95(17)
O32 C32 C33 C4 5.5(4)
C32 C33 C34 C35 -2.1(3)
C4 C33 C34 C35 175.9(2)
C33 C34 C35 C36 -2.4(4)
C33 C34 C35 C37 177.19(16)
C34 C35 C36 C31 4.2(4)
C37 C35 C36 C31 -175.36(15)
C32 C31 C36 C35 -1.4(4)
C3 C31 C36 C35 -177.1(3)
C31 C32 O32 C321 -86.5(4)
C33 C32 O32 C321 95.1(4)
C32 O32 C321 C322 176.2(4)
O32 C321 C322 C323 136.1(5)
C36 C35 C37 C371 -132.6(4)
C34 C35 C37 C371 47.8(4)
C36 C35 C37 C372 -9.7(3)
C34 C35 C37 C372 170.7(2)
C36 C35 C37 C373 109.4(4)
C34 C35 C37 C373 -70.2(4)
C34 C33 C4 C41 -120.2(3)
C32 C33 C4 C41 57.8(3)
C33 C4 C41 C46 -116.2(4)
C33 C4 C41 C42 66.0(5)
C46 C41 C42 C43 6.6(6)
C4 C41 C42 C43 -175.5(4)
C46 C41 C42 O42 -175.4(4)
C4 C41 C42 O42 2.5(6)
O42 C42 C43 C44 175.7(3)
C41 C42 C43 C44 -6.3(6)
O42 C42 C43 C1 -4.7(6)
C41 C42 C43 C1 173.3(4)
C11 C1 C43 C42 -62.0(5)
C11 C1 C43 C44 117.5(4)
C42 C43 C44 C45 2.7(6)
C1 C43 C44 C45 -176.9(4)
C43 C44 C45 C46 0.6(6)
C43 C44 C45 C47 -177.8(4)
C42 C41 C46 C45 -3.2(6)
C4 C41 C46 C45 179.0(4)
C44 C45 C46 C41 -0.3(6)
C47 C45 C46 C41 178.1(4)
C43 C42 O42 C421 -89.6(4)
C41 C42 O42 C421 92.3(4)
C42 O42 C421 C422 -173.74(15)
O42 C421 C422 N423 151(4)
C44 C45 C47 C473 170.9(4)
C46 C45 C47 C473 -7.4(6)
C44 C45 C47 C471 50.2(5)
C46 C45 C47 C471 -128.1(4)
C44 C45 C47 C472 -68.6(4)
C46 C45 C47 C472 113.0(4)
C83 C5 C51 C56 115.7(3)
C83 C5 C51 C52 -63.4(4)
C56 C51 C52 O52 175.3(3)
C5 C51 C52 O52 -5.6(4)
C56 C51 C52 C53 -4.5(5)
C5 C51 C52 C53 174.5(3)
O52 C52 C53 C54 -174.5(3)
C51 C52 C53 C54 5.4(5)
O52 C52 C53 C6 4.8(5)
C51 C52 C53 C6 -175.3(3)
C52 C53 C54 C55 -1.7(5)
C6 C53 C54 C55 179.0(3)
C53 C54 C55 C56 -2.8(5)
C53 C54 C55 C57 175.2(3)
C52 C51 C56 C55 -0.1(5)
C5 C51 C56 C55 -179.1(3)
C54 C55 C56 C51 3.6(5)
C57 C55 C56 C51 -174.3(3)
C53 C52 O52 C521 89.4(3)
C51 C52 O52 C521 -90.5(4)
C52 O52 C521 C522 160.1(3)
O52 C521 C522 C523 -118.5(6)
C56 C55 C57 C574 -38.9(4)
C54 C55 C57 C574 143.3(4)
C56 C55 C57 C573 170.0(4)
C54 C55 C57 C573 -7.8(4)
C56 C55 C57 C576 -154.8(5)
C54 C55 C57 C576 27.4(6)
C56 C55 C57 C572 43.4(7)
C54 C55 C57 C572 -134.4(6)
C56 C55 C57 C571 -65.0(4)
C54 C55 C57 C571 117.2(4)
C56 C55 C57 C575 79.1(6)
C54 C55 C57 C575 -98.6(6)
C54 C53 C6 C61 -70.4(4)
C52 C53 C6 C61 110.3(3)
C53 C6 C61 C62 -67.5(3)
C53 C6 C61 C66 110.5(4)
C66 C61 C62 C63 -1.0(4)
C6 C61 C62 C63 177.0(3)
C66 C61 C62 O62 -174.7(3)
C6 C61 C62 O62 3.4(4)
C61 C62 C63 C64 2.6(4)
O62 C62 C63 C64 176.1(3)
C61 C62 C63 C7 -172.9(3)
O62 C62 C63 C7 0.6(4)
C62 C63 C64 C65 -2.8(4)
C7 C63 C64 C65 172.8(3)
C63 C64 C65 C66 1.4(4)
C63 C64 C65 C67 -176.4(3)
C64 C65 C66 C61 0.4(4)
C67 C65 C66 C61 178.2(3)
C62 C61 C66 C65 -0.6(4)
C6 C61 C66 C65 -178.7(3)
C61 C62 O62 C621 -106.0(3)
C63 C62 O62 C621 80.0(4)
C62 O62 C621 C622 71.2(3)
O62 C621 C622 N623 -153(5)
C64 C65 C67 C671 176.0(3)
C66 C65 C67 C671 -1.7(5)
C64 C65 C67 C672 54.5(3)
C66 C65 C67 C672 -123.1(3)
C64 C65 C67 C673 -63.8(5)
C66 C65 C67 C673 118.5(3)
C62 C63 C7 C71 66.6(3)
C64 C63 C7 C71 -108.6(3)
C63 C7 C71 C76 59.9(3)
C63 C7 C71 C72 -116.3(3)
C76 C71 C72 O72 178.8(3)
C7 C71 C72 O72 -4.9(4)
C76 C71 C72 C73 -4.0(5)
C7 C71 C72 C73 172.4(3)
O72 C72 C73 C74 -178.3(3)
C71 C72 C73 C74 4.5(4)
O72 C72 C73 C8 5.5(4)
C71 C72 C73 C8 -171.7(3)
C72 C73 C74 C75 -1.2(5)
C8 C73 C74 C75 175.0(3)
C73 C74 C75 C76 -2.4(5)
C73 C74 C75 C77 -179.1(3)
C72 C71 C76 C75 0.1(5)
C7 C71 C76 C75 -176.2(3)
C74 C75 C76 C71 3.0(5)
C77 C75 C76 C71 179.7(3)
C73 C72 O72 C721 96.4(3)
C71 C72 O72 C721 -86.4(4)
C72 O72 C721 C722 -177.4(3)
O72 C721 C722 C723 -17.9(13)
O72 C721 C722 C724 4.1(9)
C76 C75 C77 C773 173.8(5)
C74 C75 C77 C773 -9.7(6)
C76 C75 C77 C774 -147.8(7)
C74 C75 C77 C774 28.8(8)
C76 C75 C77 C772 -42.7(6)
C74 C75 C77 C772 133.8(7)
C76 C75 C77 C776 -22.6(9)
C74 C75 C77 C776 153.9(8)
C76 C75 C77 C775 84.3(11)
C74 C75 C77 C775 -99.2(11)
C76 C75 C77 C771 62.2(7)
C74 C75 C77 C771 -121.3(6)
C74 C73 C8 C81 -109.8(3)
C72 C73 C8 C81 66.3(3)
C73 C8 C81 C82 59.9(4)
C73 C8 C81 C86 -118.3(3)
C86 C81 C82 C83 3.6(5)
C8 C81 C82 C83 -174.7(3)
C86 C81 C82 O82 -175.3(3)
C8 C81 C82 O82 6.5(5)
C81 C82 C83 C84 -3.3(5)
O82 C82 C83 C84 175.5(3)
C81 C82 C83 C5 172.1(3)
O82 C82 C83 C5 -9.1(5)
C51 C5 C83 C82 -57.6(5)
C51 C5 C83 C84 117.7(3)
C82 C83 C84 C85 -0.7(5)
C5 C83 C84 C85 -176.2(3)
C83 C84 C85 C86 4.0(5)
C83 C84 C85 C87 -174.4(3)
C84 C85 C86 C81 -3.7(5)
C87 C85 C86 C81 174.7(4)
C82 C81 C86 C85 0.0(5)
C8 C81 C86 C85 178.4(4)
C83 C82 O82 C821 -75.8(4)
C81 C82 O82 C821 103.1(3)
C82 O82 C821 C822 -95.7(3)
O82 C821 C822 N823 145(6)
C86 C85 C87 C873 130.0(4)
C84 C85 C87 C873 -51.7(4)
C86 C85 C87 C872 -1.7(6)
C84 C85 C87 C872 176.6(4)
C86 C85 C87 C871 -111.8(4)
C84 C85 C87 C871 66.5(5)
